data_7046989
loop_
_publ_author_name
'Haider, Wasim'
'Huch, Volker'
'Sch\"afer, Andr\'e'

_publ_section_title
;
 Lewis base complexes of sila[2]aluminocenophanes.
;
_journal_issue 31
_journal_name_full 'Dalton transactions (Cambridge, England : 2003)'
_journal_page_first 10425
_journal_page_last 10428
_journal_paper_doi 10.1039/c8dt02491j
_journal_volume 47
_journal_year 2018
_chemical_formula_moiety 'C25 H40 Al Cl N2 S Si2'
_chemical_formula_sum 'C25 H40 Al Cl N2 S Si2'
_chemical_formula_weight 519.26
_chemical_properties_physical Air-sensitive,Moisture-sensitive
_space_group_crystal_system orthorhombic
_space_group_IT_number 62
_space_group_name_Hall '-P 2ac 2n'
_space_group_name_H-M_alt 'P n m a'
_symmetry_space_group_name_Hall '-P 2ac 2n'
_symmetry_space_group_name_H-M 'P n m a'
_atom_sites_solution_hydrogens difmap
_audit_creation_method SHELXL-2014/6
_audit_update_record
;
2018-06-14 deposited with the CCDC.
2018-06-28 downloaded from the CCDC.
;
_cell_angle_alpha 90
_cell_angle_beta 90
_cell_angle_gamma 90
_cell_formula_units_Z 4
_cell_length_a 11.6832(5)
_cell_length_b 17.3962(10)
_cell_length_c 13.8225(8)
_cell_measurement_reflns_used 5802
_cell_measurement_temperature 102(2)
_cell_measurement_theta_max 31.31
_cell_measurement_theta_min 2.34
_cell_volume 2809.3(3)
_computing_cell_refinement 'Bruker SAINT'
_computing_data_collection 'Bruker APEX2'
_computing_data_reduction 'Bruker SAINT'
_computing_molecular_graphics 'Bruker SHELXTL'
_computing_publication_material 'Bruker SHELXTL'
_computing_structure_refinement 'SHELXL-2014/6 (Sheldrick, 2014)'
_computing_structure_solution 'SHELXS-97 (Sheldrick 2008)'
_diffrn_ambient_temperature 102(2)
_diffrn_measured_fraction_theta_full 0.999
_diffrn_measured_fraction_theta_max 0.997
_diffrn_measurement_device_type 'Bruker APEX-II CCD'
_diffrn_measurement_method '\f and \w scans'
_diffrn_radiation_type MoK\a
_diffrn_radiation_wavelength 0.71073
_diffrn_reflns_av_R_equivalents 0.0378
_diffrn_reflns_av_unetI/netI 0.0363
_diffrn_reflns_Laue_measured_fraction_full 0.999
_diffrn_reflns_Laue_measured_fraction_max 0.997
_diffrn_reflns_limit_h_max 17
_diffrn_reflns_limit_h_min -14
_diffrn_reflns_limit_k_max 25
_diffrn_reflns_limit_k_min -21
_diffrn_reflns_limit_l_max 20
_diffrn_reflns_limit_l_min -20
_diffrn_reflns_number 20489
_diffrn_reflns_point_group_measured_fraction_full 0.999
_diffrn_reflns_point_group_measured_fraction_max 0.997
_diffrn_reflns_theta_full 25.242
_diffrn_reflns_theta_max 31.422
_diffrn_reflns_theta_min 1.882
_exptl_absorpt_coefficient_mu 0.343
_exptl_absorpt_correction_T_max 0.7462
_exptl_absorpt_correction_T_min 0.6940
_exptl_absorpt_correction_type multi-scan
_exptl_absorpt_process_details
; 
 SADABS 2016/2: Krause, L., Herbst-Irmer, R., Sheldrick G.M. & Stalke D., 
 J. Appl. Cryst. 48 (2015) 3-10 
;
_exptl_crystal_colour colourless
_exptl_crystal_density_diffrn 1.228
_exptl_crystal_description block
_exptl_crystal_F_000 1112
_exptl_crystal_recrystallization_method 'Re-crystallisation from solvent'
_exptl_crystal_size_max 0.356
_exptl_crystal_size_mid 0.240
_exptl_crystal_size_min 0.178
_refine_diff_density_max 0.436
_refine_diff_density_min -0.255
_refine_diff_density_rms 0.059
_refine_ls_extinction_method none
_refine_ls_goodness_of_fit_ref 1.028
_refine_ls_hydrogen_treatment refall
_refine_ls_matrix_type full
_refine_ls_number_parameters 231
_refine_ls_number_reflns 4770
_refine_ls_number_restraints 0
_refine_ls_restrained_S_all 1.028
_refine_ls_R_factor_all 0.0477
_refine_ls_R_factor_gt 0.0333
_refine_ls_shift/su_max 0.001
_refine_ls_shift/su_mean 0.000
_refine_ls_structure_factor_coef Fsqd
_refine_ls_weighting_details 'w=1/[\s^2^(Fo^2^)+(0.0375P)^2^+0.7009P] where P=(Fo^2^+2Fc^2^)/3'
_refine_ls_weighting_scheme calc
_refine_ls_wR_factor_gt 0.0769
_refine_ls_wR_factor_ref 0.0840
_reflns_Friedel_coverage 0.000
_reflns_number_gt 3791
_reflns_number_total 4770
_reflns_threshold_expression 'I > 2\s(I)'
_cod_data_source_file c8dt02491j2.cif
_cod_data_source_block sh3930
_cod_depositor_comments 'Adding full bibliography for 7046987--7046991.cif.'
_cod_database_code 7046989
_shelx_space_group_comment
; 
The symmetry employed for this shelxl refinement is uniquely defined 
by the following loop, which should always be used as a source of 
symmetry information in preference to the above space-group names. 
They are only intended as comments. 
;
_shelxl_version_number 2014/6

loop_
_space_group_symop_operation_xyz
'x, y, z'
'-x+1/2, -y, z+1/2'
'-x, y+1/2, -z'
'x+1/2, -y+1/2, -z+1/2'
'-x, -y, -z'
'x-1/2, y, -z-1/2'
'x, -y-1/2, z'
'-x-1/2, y-1/2, z-1/2'

loop_
_atom_site_label
_atom_site_type_symbol
_atom_site_fract_x
_atom_site_fract_y
_atom_site_fract_z
_atom_site_U_iso_or_equiv
_atom_site_adp_type
_atom_site_occupancy
_atom_site_site_symmetry_order
_atom_site_calc_flag
_atom_site_refinement_flags_posn
_atom_site_refinement_flags_adp
_atom_site_refinement_flags_occupancy
Si Si 0.89462(3) 0.68230(2) -0.14148(2) 0.01594(8) Uani 1 1 d . . .
Al Al 0.77148(4) 0.7500 0.03325(3) 0.01264(10) Uani 1 2 d S T P
Cl Cl 0.92495(3) 0.7500 0.12215(3) 0.01659(9) Uani 1 2 d S T P
S S 0.61925(3) 0.7500 0.13809(3) 0.01329(9) Uani 1 2 d S T P
N1 N 0.72134(8) 0.68747(6) 0.29967(7) 0.01527(19) Uani 1 1 d . . .
C1 C 0.69036(13) 0.7500 0.24852(11) 0.0132(3) Uani 1 2 d S T P
C2 C 0.77407(10) 0.71127(7) 0.38463(8) 0.0195(2) Uani 1 1 d . . .
C3 C 0.69790(10) 0.60757(7) 0.26867(9) 0.0190(2) Uani 1 1 d . . .
C4 C 0.80720(12) 0.56032(8) 0.26283(11) 0.0273(3) Uani 1 1 d . . .
C5 C 0.60688(12) 0.57125(8) 0.33258(12) 0.0264(3) Uani 1 1 d . . .
C6 C 0.82496(14) 0.65879(10) 0.45777(11) 0.0309(3) Uani 1 1 d . . .
C7 C 0.77731(10) 0.65533(7) -0.05374(8) 0.0155(2) Uani 1 1 d . . .
C8 C 0.78921(10) 0.59021(7) 0.01209(9) 0.0179(2) Uani 1 1 d . . .
C9 C 0.68743(11) 0.55142(7) 0.01731(9) 0.0214(2) Uani 1 1 d . . .
C10 C 0.60769(11) 0.58732(8) -0.04544(10) 0.0223(3) Uani 1 1 d . . .
C11 C 0.65931(10) 0.64853(7) -0.08885(9) 0.0182(2) Uani 1 1 d . . .
C12 C 0.86184(13) 0.64535(9) -0.26563(10) 0.0256(3) Uani 1 1 d . . .
C13 C 1.03458(12) 0.64164(9) -0.10019(11) 0.0258(3) Uani 1 1 d . . .
H1 H 0.6656(11) 0.6121(8) 0.2042(10) 0.013(3) Uiso 1 1 d . . .
H2 H 0.8682(13) 0.5905(9) 0.2317(12) 0.028(4) Uiso 1 1 d . . .
H3 H 0.8339(14) 0.5431(10) 0.3266(13) 0.037(5) Uiso 1 1 d . . .
H4 H 0.7954(14) 0.5155(10) 0.2244(13) 0.040(5) Uiso 1 1 d . . .
H5 H 0.5430(14) 0.6073(10) 0.3444(12) 0.035(4) Uiso 1 1 d . . .
H6 H 0.5769(14) 0.5249(10) 0.2998(13) 0.040(5) Uiso 1 1 d . . .
H7 H 0.6397(14) 0.5550(10) 0.3961(13) 0.040(5) Uiso 1 1 d . . .
H8 H 0.7765(16) 0.6160(11) 0.4747(14) 0.051(6) Uiso 1 1 d . . .
H9 H 0.8967(15) 0.6388(10) 0.4364(13) 0.039(5) Uiso 1 1 d . . .
H10 H 0.8384(16) 0.6851(10) 0.5168(14) 0.046(5) Uiso 1 1 d . . .
H11 H 0.8576(12) 0.5774(8) 0.0446(11) 0.021(4) Uiso 1 1 d . . .
H12 H 0.6728(12) 0.5091(9) 0.0579(11) 0.026(4) Uiso 1 1 d . . .
H13 H 0.5292(13) 0.5709(8) -0.0551(11) 0.028(4) Uiso 1 1 d . . .
H14 H 0.6240(12) 0.6806(9) -0.1359(11) 0.021(4) Uiso 1 1 d . . .
H15 H 0.8523(17) 0.5920(14) -0.2681(16) 0.070(7) Uiso 1 1 d . . .
H16 H 0.7963(17) 0.6672(11) -0.2906(14) 0.049(6) Uiso 1 1 d . . .
H17 H 0.9214(16) 0.6588(10) -0.3084(14) 0.045(5) Uiso 1 1 d . . .
H18 H 1.0301(15) 0.5857(11) -0.0920(13) 0.045(5) Uiso 1 1 d . . .
H19 H 1.0935(16) 0.6551(12) -0.1439(15) 0.053(6) Uiso 1 1 d . . .
H20 H 1.0571(13) 0.6630(9) -0.0384(12) 0.029(4) Uiso 1 1 d . . .

loop_
_atom_site_aniso_label
_atom_site_aniso_U_11
_atom_site_aniso_U_22
_atom_site_aniso_U_33
_atom_site_aniso_U_23
_atom_site_aniso_U_13
_atom_site_aniso_U_12
Si 0.01369(15) 0.02176(17) 0.01237(15) -0.00198(12) 0.00057(11) 0.00133(12)
Al 0.0122(2) 0.0153(2) 0.0105(2) 0.000 -0.00024(17) 0.000
Cl 0.01429(18) 0.01896(19) 0.01652(18) 0.000 -0.00374(13) 0.000
S 0.01277(18) 0.01640(18) 0.01070(17) 0.000 -0.00068(13) 0.000
N1 0.0162(5) 0.0172(5) 0.0124(4) 0.0020(4) -0.0003(3) 0.0021(4)
C1 0.0118(7) 0.0170(7) 0.0109(6) 0.000 0.0009(5) 0.000
C2 0.0167(5) 0.0297(7) 0.0121(5) 0.0013(4) -0.0020(4) 0.0011(5)
C3 0.0227(6) 0.0152(5) 0.0193(6) 0.0015(4) 0.0000(4) 0.0041(4)
C4 0.0284(7) 0.0254(7) 0.0279(7) 0.0050(6) 0.0071(6) 0.0109(6)
C5 0.0233(6) 0.0209(6) 0.0351(8) 0.0026(6) 0.0050(6) 0.0009(5)
C6 0.0311(8) 0.0424(9) 0.0191(6) 0.0089(6) -0.0068(5) 0.0056(7)
C7 0.0157(5) 0.0181(5) 0.0128(5) -0.0022(4) 0.0001(4) -0.0004(4)
C8 0.0211(6) 0.0168(5) 0.0157(5) -0.0034(4) 0.0017(4) 0.0026(4)
C9 0.0282(6) 0.0153(6) 0.0207(6) -0.0045(5) 0.0075(5) -0.0022(5)
C10 0.0186(6) 0.0232(6) 0.0250(6) -0.0113(5) 0.0044(5) -0.0045(5)
C11 0.0162(5) 0.0218(6) 0.0165(5) -0.0058(4) -0.0004(4) 0.0007(4)
C12 0.0279(7) 0.0330(7) 0.0158(6) -0.0057(5) 0.0007(5) -0.0013(6)
C13 0.0187(6) 0.0333(8) 0.0256(7) 0.0011(6) 0.0015(5) 0.0065(5)

loop_
_atom_type_symbol
_atom_type_description
_atom_type_scat_dispersion_real
_atom_type_scat_dispersion_imag
_atom_type_scat_source
C C 0.0033 0.0016 'International Tables Vol C Tables 4.2.6.8 and 6.1.1.4'
H H 0.0000 0.0000 'International Tables Vol C Tables 4.2.6.8 and 6.1.1.4'
Al Al 0.0645 0.0514 'International Tables Vol C Tables 4.2.6.8 and 6.1.1.4'
Si Si 0.0817 0.0704 'International Tables Vol C Tables 4.2.6.8 and 6.1.1.4'
Cl Cl 0.1484 0.1585 'International Tables Vol C Tables 4.2.6.8 and 6.1.1.4'
N N 0.0061 0.0033 'International Tables Vol C Tables 4.2.6.8 and 6.1.1.4'
S S 0.1246 0.1234 'International Tables Vol C Tables 4.2.6.8 and 6.1.1.4'

loop_
_geom_angle_atom_site_label_1
_geom_angle_atom_site_label_2
_geom_angle_atom_site_label_3
_geom_angle
_geom_angle_site_symmetry_1
_geom_angle_site_symmetry_3
C13 Si C12 109.19(7) . .
C13 Si C7 110.14(6) . .
C12 Si C7 110.78(6) . .
C13 Si Si 112.22(5) . 7_575
C12 Si Si 110.08(5) . 7_575
C7 Si Si 104.38(4) . 7_575
C7 Al C7 107.65(7) . 7_575
C7 Al Cl 107.80(4) . .
C7 Al Cl 107.80(4) 7_575 .
C7 Al S 113.46(3) . .
C7 Al S 113.46(3) 7_575 .
Cl Al S 106.40(2) . .
C1 S Al 100.62(5) . .
C1 N1 C2 108.79(10) . .
C1 N1 C3 123.83(10) . .
C2 N1 C3 127.36(10) . .
N1 C1 N1 107.73(14) 7_575 .
N1 C1 S 126.12(7) 7_575 .
N1 C1 S 126.12(7) . .
C2 C2 N1 107.35(7) 7_575 .
C2 C2 C6 127.90(8) 7_575 .
N1 C2 C6 124.69(12) . .
N1 C3 C5 110.59(10) . .
N1 C3 C4 111.57(11) . .
C5 C3 C4 113.17(11) . .
N1 C3 H1 105.1(8) . .
C5 C3 H1 107.2(8) . .
C4 C3 H1 108.8(8) . .
C3 C4 H2 110.1(9) . .
C3 C4 H3 112.6(10) . .
H2 C4 H3 108.9(13) . .
C3 C4 H4 110.5(10) . .
H2 C4 H4 107.3(14) . .
H3 C4 H4 107.2(14) . .
C3 C5 H5 111.1(9) . .
C3 C5 H6 108.7(10) . .
H5 C5 H6 109.0(13) . .
C3 C5 H7 111.1(10) . .
H5 C5 H7 108.9(14) . .
H6 C5 H7 107.9(14) . .
C2 C6 H8 113.8(11) . .
C2 C6 H9 111.4(11) . .
H8 C6 H9 108.1(15) . .
C2 C6 H10 110.8(11) . .
H8 C6 H10 105.1(15) . .
H9 C6 H10 107.3(15) . .
C8 C7 C11 103.49(10) . .
C8 C7 Si 121.59(8) . .
C11 C7 Si 119.31(8) . .
C8 C7 Al 105.20(8) . .
C11 C7 Al 103.23(8) . .
Si C7 Al 101.66(5) . .
C9 C8 C7 109.42(11) . .
C9 C8 H11 126.5(9) . .
C7 C8 H11 124.1(9) . .
C8 C9 C10 108.74(11) . .
C8 C9 H12 125.0(9) . .
C10 C9 H12 126.2(9) . .
C11 C10 C9 108.83(11) . .
C11 C10 H13 126.0(9) . .
C9 C10 H13 125.2(9) . .
C10 C11 C7 109.47(11) . .
C10 C11 H14 124.6(9) . .
C7 C11 H14 125.9(9) . .
Si C12 H15 113.5(14) . .
Si C12 H16 111.8(12) . .
H15 C12 H16 107.3(17) . .
Si C12 H17 109.8(11) . .
H15 C12 H17 108.1(16) . .
H16 C12 H17 106.0(16) . .
Si C13 H18 111.3(10) . .
Si C13 H19 110.4(12) . .
H18 C13 H19 110.9(16) . .
Si C13 H20 111.2(9) . .
H18 C13 H20 107.1(14) . .
H19 C13 H20 105.7(15) . .

loop_
_geom_bond_atom_site_label_1
_geom_bond_atom_site_label_2
_geom_bond_distance
_geom_bond_site_symmetry_2
Si C13 1.8708(14) .
Si C12 1.8720(14) .
Si C7 1.8893(12) .
Si Si 2.3556(7) 7_575
Al C7 2.0403(12) .
Al C7 2.0403(12) 7_575
Al Cl 2.1737(6) .
Al S 2.2941(6) .
S C1 1.7378(16) .
N1 C1 1.3469(13) .
N1 C2 1.3893(15) .
N1 C3 1.4799(15) .
C1 N1 1.3469(13) 7_575
C2 C2 1.347(3) 7_575
C2 C6 1.4864(18) .
C3 C5 1.5201(18) .
C3 C4 1.5208(17) .
C3 H1 0.971(13) .
C4 H2 0.984(16) .
C4 H3 0.982(18) .
C4 H4 0.953(18) .
C5 H5 0.989(17) .
C5 H6 0.990(18) .
C5 H7 0.998(18) .
C6 H8 0.96(2) .
C6 H9 0.954(17) .
C6 H10 0.949(19) .
C7 C8 1.4596(17) .
C7 C11 1.4663(16) .
C8 C9 1.3693(18) .
C8 H11 0.943(14) .
C9 C10 1.4179(19) .
C9 H12 0.941(16) .
C10 C11 1.3628(18) .
C10 H13 0.970(15) .
C11 H14 0.951(15) .
C12 H15 0.94(2) .
C12 H16 0.92(2) .
C12 H17 0.943(19) .
C13 H18 0.980(18) .
C13 H19 0.94(2) .
C13 H20 0.969(17) .
